data_4117848
loop_
_publ_author_name
'Weimin Xuan'
'Mengni Zhang'
'Yan Liu'
'Zhijie Chen'
'Yong Cui'

_publ_contact_author 'Yong Cui'
_publ_contact_author_email yongcui@sjtu.edu.cn
_publ_contact_author_fax +86-21-54741297
_publ_contact_author_phone +86-21-54747687
_publ_section_title
;
 A Chiral Quadruple-Stranded Helicate Cage for Enantioselective
 Recognition and Separation
;
_journal_name_full 'Journal of the American Chemical Society'
_journal_page_first 6904
_journal_page_last 6907
_journal_paper_doi 10.1021/ja212132r
_journal_volume 134
_journal_year 2012
_chemical_formula_sum 'C92 H112 N8 O6 Zn2'
_chemical_formula_weight 1556.64
_chemical_name_systematic
; 
 ? 
;
_space_group_IT_number 2
_symmetry_cell_setting triclinic
_symmetry_space_group_name_Hall '-P 1'
_symmetry_space_group_name_H-M 'P -1'
_atom_sites_solution_hydrogens geom
_atom_sites_solution_primary direct
_atom_sites_solution_secondary difmap
_audit_creation_method SHELXL-97
_cell_angle_alpha 74.9630(10)
_cell_angle_beta 82.1050(10)
_cell_angle_gamma 67.2430(10)
_cell_formula_units_Z 1
_cell_length_a 11.9695(2)
_cell_length_b 12.9700(2)
_cell_length_c 15.5683(3)
_cell_measurement_reflns_used 5245
_cell_measurement_temperature 123(2)
_cell_measurement_theta_max 55.0
_cell_measurement_theta_min 5.30
_cell_volume 2150.57(7)
_computing_cell_refinement 'SAINT (Bruker, 1999)'
_computing_data_collection 'SMART (Bruker, 1997)'
_computing_data_reduction SAINT
_computing_molecular_graphics 'SHELXTL-PLUS (Sheldrick, 1990)'
_computing_publication_material SHELXL-97
_computing_structure_refinement 'SHELXL-97 (Sheldrick, 1997)'
_computing_structure_solution 'SHELXS-97 (Sheldrick, 1990)'
_diffrn_ambient_temperature 123(2)
_diffrn_measured_fraction_theta_full 0.969
_diffrn_measured_fraction_theta_max 0.969
_diffrn_measurement_method '\w scans'
_diffrn_radiation_monochromator graphite
_diffrn_radiation_source 'fine-focus sealed tube'
_diffrn_radiation_type CuK\a
_diffrn_radiation_wavelength 1.54178
_diffrn_reflns_av_R_equivalents 0.0289
_diffrn_reflns_av_sigmaI/netI 0.0305
_diffrn_reflns_limit_h_max 12
_diffrn_reflns_limit_h_min -12
_diffrn_reflns_limit_k_max 13
_diffrn_reflns_limit_k_min -13
_diffrn_reflns_limit_l_max 16
_diffrn_reflns_limit_l_min -14
_diffrn_reflns_number 19618
_diffrn_reflns_theta_full 55.00
_diffrn_reflns_theta_max 55.00
_diffrn_reflns_theta_min 5.30
_exptl_absorpt_correction_T_max 0.943
_exptl_absorpt_correction_T_min 0.775
_exptl_absorpt_correction_type multi-scan
_exptl_absorpt_process_details 'SADABS (Sheldrick, 1996)'
_exptl_crystal_colour yellow
_exptl_crystal_density_diffrn 1.202
_exptl_crystal_description plate
_exptl_crystal_F_000 828
_exptl_crystal_size_max 0.08
_exptl_crystal_size_mid 0.06
_exptl_crystal_size_min 0.05
_refine_diff_density_max 0.710
_refine_diff_density_min -0.520
_refine_diff_density_rms 0.068
_refine_ls_extinction_method none
_refine_ls_goodness_of_fit_ref 1.062
_refine_ls_hydrogen_treatment constr
_refine_ls_matrix_type full
_refine_ls_number_parameters 519
_refine_ls_number_reflns 5245
_refine_ls_number_restraints 1091
_refine_ls_restrained_S_all 1.043
_refine_ls_R_factor_all 0.0610
_refine_ls_R_factor_gt 0.0592
_refine_ls_shift/su_max 0.000
_refine_ls_shift/su_mean 0.000
_refine_ls_structure_factor_coef Fsqd
_refine_ls_weighting_details 'calc w=1/[\s^2^(Fo^2^)+(0.1082P)^2^+3.1220P] where P=(Fo^2^+2Fc^2^)/3'
_refine_ls_weighting_scheme calc
_refine_ls_wR_factor_gt 0.1678
_refine_ls_wR_factor_ref 0.1698
_reflns_number_gt 5030
_reflns_number_total 5245
_reflns_threshold_expression >2sigma(I)
_cod_data_source_file ja212132r_si_002_2.cif
_cod_data_source_block '[Zn2L2].2THF_2'
_cod_original_cell_volume 2150.57(6)
_cod_database_code 4117848

loop_
_symmetry_equiv_pos_as_xyz
'x, y, z'
'-x, -y, -z'

loop_
_atom_site_label
_atom_site_type_symbol
_atom_site_fract_x
_atom_site_fract_y
_atom_site_fract_z
_atom_site_U_iso_or_equiv
_atom_site_adp_type
_atom_site_occupancy
_atom_site_symmetry_multiplicity
_atom_site_calc_flag
_atom_site_refinement_flags
_atom_site_disorder_assembly
_atom_site_disorder_group
Zn1 Zn 0.01985(4) 0.07797(4) 0.40882(3) 0.0295(2) Uani 1 1 d U . .
O1 O -0.0366(2) -0.0575(2) 0.45900(15) 0.0317(6) Uani 1 1 d U . .
O2 O 0.1551(2) -0.00041(19) 0.33782(15) 0.0330(6) Uani 1 1 d U . .
O3 O -0.1728(4) 0.2024(4) 0.1721(2) 0.0919(13) Uani 1 1 d U . .
N1 N -0.1546(2) 0.1841(2) 0.36418(19) 0.0322(7) Uani 1 1 d U . .
N2 N 0.0498(3) 0.2355(2) 0.37575(19) 0.0309(6) Uani 1 1 d U . .
C1 C -0.0527(3) 0.3231(3) 0.3234(2) 0.0333(8) Uani 1 1 d U . .
H1A H -0.0390 0.3129 0.2608 0.040 Uiso 1 1 calc R . .
C2 C -0.0643(3) 0.4447(3) 0.3216(3) 0.0394(9) Uani 1 1 d U . .
H2A H 0.0111 0.4563 0.2950 0.047 Uiso 1 1 calc R . .
H2B H -0.0750 0.4554 0.3833 0.047 Uiso 1 1 calc R . .
C3 C -0.1720(4) 0.5338(3) 0.2678(3) 0.0481(10) Uani 1 1 d U . .
H3A H -0.1794 0.6119 0.2698 0.058 Uiso 1 1 calc R . .
H3B H -0.1584 0.5276 0.2049 0.058 Uiso 1 1 calc R . .
C4 C -0.2880(4) 0.5148(3) 0.3056(3) 0.0508(10) Uani 1 1 d U . .
H4A H -0.3563 0.5705 0.2686 0.061 Uiso 1 1 calc R . .
H4B H -0.3054 0.5282 0.3666 0.061 Uiso 1 1 calc R . .
C5 C -0.2776(4) 0.3933(3) 0.3080(3) 0.0454(10) Uani 1 1 d U . .
H5A H -0.2673 0.3820 0.2465 0.055 Uiso 1 1 calc R . .
H5B H -0.3533 0.3824 0.3350 0.055 Uiso 1 1 calc R . .
C6 C -0.1700(3) 0.3042(3) 0.3618(2) 0.0350(8) Uani 1 1 d U . .
H6A H -0.1837 0.3147 0.4244 0.042 Uiso 1 1 calc R . .
C7 C -0.2457(3) 0.1443(3) 0.4248(2) 0.0328(8) Uani 1 1 d U . .
H7A H -0.3283 0.2022 0.4127 0.039 Uiso 1 1 calc R . .
H7B H -0.2294 0.1350 0.4875 0.039 Uiso 1 1 calc R . .
C8 C -0.23805(17) 0.03071(14) 0.40981(16) 0.0311(8) Uani 1 1 d GU . .
C9 C -0.13016(14) -0.06399(17) 0.42226(15) 0.0300(8) Uani 1 1 d GU . .
C10 C -0.12205(15) -0.16617(14) 0.40415(15) 0.0335(8) Uani 1 1 d GU A .
C11 C -0.22185(18) -0.17365(14) 0.37360(16) 0.0359(8) Uani 1 1 d GU . .
H11A H -0.2163 -0.2435 0.3612 0.043 Uiso 1 1 calc R . .
C12 C -0.32974(15) -0.07895(17) 0.36115(16) 0.0340(8) Uani 1 1 d GU . .
C13 C -0.33785(14) 0.02323(14) 0.37926(16) 0.0332(8) Uani 1 1 d GU . .
H13A H -0.4116 0.0880 0.3708 0.040 Uiso 1 1 calc R . .
C14 C -0.4465(3) -0.0833(3) 0.3304(2) 0.0367(8) Uani 1 1 d DU . .
C15 C -0.4822(4) 0.0062(3) 0.2424(3) 0.0438(9) Uani 1 1 d DU . .
H15A H -0.5556 0.0055 0.2218 0.066 Uiso 1 1 calc R . .
H15B H -0.4160 -0.0123 0.1976 0.066 Uiso 1 1 calc R . .
H15C H -0.4978 0.0826 0.2517 0.066 Uiso 1 1 calc R . .
C16 C -0.5488(3) -0.0561(3) 0.4015(3) 0.0420(9) Uani 1 1 d DU . .
H16A H -0.6217 -0.0592 0.3822 0.063 Uiso 1 1 calc R . .
H16B H -0.5663 0.0210 0.4101 0.063 Uiso 1 1 calc R . .
H16C H -0.5239 -0.1125 0.4577 0.063 Uiso 1 1 calc R . .
C17 C -0.4271(4) -0.2009(3) 0.3146(3) 0.0487(10) Uani 1 1 d DU . .
H17A H -0.5028 -0.1994 0.2961 0.073 Uiso 1 1 calc R . .
H17B H -0.4022 -0.2596 0.3697 0.073 Uiso 1 1 calc R . .
H17C H -0.3637 -0.2190 0.2678 0.073 Uiso 1 1 calc R . .
C18 C -0.0052(4) -0.2643(4) 0.4078(3) 0.0565(12) Uani 1 1 d U . .
C19 C 0.0989(6) -0.2832(6) 0.4139(4) 0.0343(13) Uani 0.566(6) 1 d PU A 1
H19A H 0.1167 -0.2188 0.4166 0.041 Uiso 0.566(6) 1 calc PR A 1
C20 C 0.2082(4) -0.3941(4) 0.4180(4) 0.0375(13) Uani 0.566(6) 1 d PGU A 1
C21 C 0.2006(4) -0.5010(5) 0.4289(4) 0.0430(15) Uani 0.566(6) 1 d PGU A 1
H21A H 0.1235 -0.5073 0.4321 0.052 Uiso 0.566(6) 1 calc PR A 1
C22 C 0.3056(5) -0.5987(4) 0.4350(6) 0.0467(15) Uani 0.566(6) 1 d PGU A 1
H22A H 0.3003 -0.6718 0.4425 0.056 Uiso 0.566(6) 1 calc PR A 1
N3 N 0.4183(4) -0.5895(4) 0.4303(7) 0.0551(15) Uani 0.566(6) 1 d PGU A 1
C23 C 0.4259(4) -0.4826(5) 0.4194(6) 0.0569(19) Uani 0.566(6) 1 d PGU A 1
H23A H 0.5030 -0.4763 0.4162 0.068 Uiso 0.566(6) 1 calc PR A 1
C24 C 0.3209(5) -0.3849(4) 0.4133(4) 0.0459(15) Uani 0.566(6) 1 d PGU A 1
H24A H 0.3262 -0.3119 0.4058 0.055 Uiso 0.566(6) 1 calc PR A 1
C19' C 0.0429(7) -0.3611(7) 0.4106(5) 0.0332(16) Uani 0.434(6) 1 d PU A -2
H19B H -0.0117 -0.3976 0.4087 0.040 Uiso 0.434(6) 1 calc PR A -2
C20' C 0.1760(4) -0.4443(6) 0.4167(5) 0.0355(16) Uani 0.434(6) 1 d PGU A -2
C21' C 0.2719(6) -0.4057(4) 0.4006(5) 0.0415(17) Uani 0.434(6) 1 d PGU A -2
H21B H 0.2563 -0.3257 0.3859 0.050 Uiso 0.434(6) 1 calc PR A -2
C22' C 0.3907(5) -0.4841(6) 0.4058(7) 0.0427(19) Uani 0.434(6) 1 d PGU A -2
H22B H 0.4562 -0.4577 0.3947 0.051 Uiso 0.434(6) 1 calc PR A -2
N3' N 0.4136(4) -0.6012(6) 0.4272(8) 0.0499(17) Uani 0.434(6) 1 d PGU A -2
C23' C 0.3177(6) -0.6398(4) 0.4434(8) 0.052(2) Uani 0.434(6) 1 d PGU A -2
H23B H 0.3333 -0.7198 0.4580 0.062 Uiso 0.434(6) 1 calc PR A -2
C24' C 0.1989(5) -0.5614(6) 0.4381(5) 0.0404(18) Uani 0.434(6) 1 d PGU A -2
H24B H 0.1334 -0.5878 0.4492 0.049 Uiso 0.434(6) 1 calc PR A -2
C25 C 0.1727(3) 0.2181(3) 0.3316(2) 0.0345(8) Uani 1 1 d U . .
H25A H 0.2350 0.1671 0.3753 0.041 Uiso 1 1 calc R . .
H25B H 0.1831 0.2930 0.3126 0.041 Uiso 1 1 calc R . .
C26 C 0.1927(2) 0.16652(17) 0.25182(12) 0.0342(8) Uani 1 1 d GU . .
C27 C 0.1879(2) 0.05910(17) 0.25951(11) 0.0331(8) Uani 1 1 d GU . .
C28 C 0.2188(2) 0.00920(16) 0.18641(14) 0.0386(9) Uani 1 1 d GU . .
C29 C 0.2544(3) 0.0667(2) 0.10563(12) 0.0474(10) Uani 1 1 d GU . .
H29A H 0.2755 0.0326 0.0557 0.057 Uiso 1 1 calc R . .
C30 C 0.2592(3) 0.1741(2) 0.09794(12) 0.0518(10) Uani 1 1 d GU B .
C31 C 0.2283(2) 0.22404(15) 0.17104(15) 0.0434(9) Uani 1 1 d GU . .
H31A H 0.2316 0.2975 0.1658 0.052 Uiso 1 1 calc R . .
C32 C 0.3018(5) 0.2397(5) 0.0086(3) 0.0863(16) Uani 1 1 d DU . .
C33 C 0.2211(10) 0.3690(8) -0.0065(9) 0.065(3) Uani 0.587(8) 1 d PDU B 1
H33A H 0.2528 0.4066 0.0259 0.098 Uiso 0.587(8) 1 calc PR B 1
H33B H 0.1379 0.3775 0.0152 0.098 Uiso 0.587(8) 1 calc PR B 1
H33C H 0.2216 0.4047 -0.0702 0.098 Uiso 0.587(8) 1 calc PR B 1
C34 C 0.4339(7) 0.2488(7) 0.0321(5) 0.062(2) Uani 0.587(8) 1 d PDU B 1
H34A H 0.4309 0.2511 0.0948 0.093 Uiso 0.587(8) 1 calc PR B 1
H34B H 0.4426 0.3189 -0.0056 0.093 Uiso 0.587(8) 1 calc PR B 1
H34C H 0.5032 0.1818 0.0204 0.093 Uiso 0.587(8) 1 calc PR B 1
C35 C 0.3304(10) 0.1946(8) -0.0664(5) 0.070(2) Uani 0.587(8) 1 d PDU B 1
H35A H 0.4184 0.1671 -0.0780 0.105 Uiso 0.587(8) 1 calc PR B 1
H35B H 0.2904 0.2541 -0.1176 0.105 Uiso 0.587(8) 1 calc PR B 1
H35C H 0.3025 0.1304 -0.0567 0.105 Uiso 0.587(8) 1 calc PR B 1
C33' C 0.2040(12) 0.2271(10) -0.0662(7) 0.069(3) Uani 0.413(8) 1 d PDU B -2
H33D H 0.1285 0.2246 -0.0339 0.104 Uiso 0.413(8) 1 calc PR B -2
H33E H 0.2459 0.1565 -0.0878 0.104 Uiso 0.413(8) 1 calc PR B -2
H33F H 0.1853 0.2934 -0.1169 0.104 Uiso 0.413(8) 1 calc PR B -2
C34' C 0.4154(11) 0.1539(10) -0.0286(8) 0.074(3) Uani 0.413(8) 1 d PDU B -2
H34D H 0.4867 0.1433 0.0020 0.112 Uiso 0.413(8) 1 calc PR B -2
H34E H 0.4263 0.1838 -0.0925 0.112 Uiso 0.413(8) 1 calc PR B -2
H34F H 0.4056 0.0801 -0.0189 0.112 Uiso 0.413(8) 1 calc PR B -2
C35' C 0.2746(14) 0.3546(12) -0.0131(13) 0.066(4) Uani 0.413(8) 1 d PDU B -2
H35D H 0.3233 0.3740 0.0214 0.099 Uiso 0.413(8) 1 calc PR B -2
H35E H 0.1883 0.3940 0.0004 0.099 Uiso 0.413(8) 1 calc PR B -2
H35F H 0.2925 0.3789 -0.0768 0.099 Uiso 0.413(8) 1 calc PR B -2
C36 C 0.2123(4) -0.1041(4) 0.1964(3) 0.0523(11) Uani 1 1 d U . .
H36A H 0.1545 -0.1230 0.2391 0.063 Uiso 1 1 calc R . .
C37 C 0.2798(5) -0.1827(5) 0.1512(4) 0.0774(16) Uani 1 1 d U . .
H37A H 0.3420 -0.1686 0.1106 0.093 Uiso 1 1 calc R . .
C38 C 0.2601(4) -0.2938(3) 0.1627(3) 0.0942(18) Uani 1 1 d GU . .
C39 C 0.3581(4) -0.3956(4) 0.1606(4) 0.142(3) Uani 1 1 d GU . .
H39A H 0.4383 -0.3958 0.1528 0.171 Uiso 1 1 calc R . .
C40 C 0.3387(5) -0.4970(3) 0.1700(4) 0.159(4) Uani 1 1 d GU . .
H40A H 0.4057 -0.5665 0.1685 0.191 Uiso 1 1 calc R . .
N4 N 0.2213(6) -0.4967(3) 0.1814(3) 0.144(3) Uani 1 1 d GU . .
C41 C 0.1234(5) -0.3949(4) 0.1835(3) 0.118(2) Uani 1 1 d GU . .
H41A H 0.0432 -0.3947 0.1913 0.142 Uiso 1 1 calc R . .
C42 C 0.1427(4) -0.2935(3) 0.1742(3) 0.098(2) Uani 1 1 d GU . .
H42A H 0.0758 -0.2240 0.1756 0.117 Uiso 1 1 calc R . .
C43 C -0.0871(5) 0.2096(6) 0.1046(4) 0.0875(17) Uani 1 1 d U . .
H43A H -0.0103 0.1999 0.1284 0.105 Uiso 1 1 calc R . .
H43B H -0.1163 0.2843 0.0612 0.105 Uiso 1 1 calc R . .
C44 C -0.0702(8) 0.1119(10) 0.0619(7) 0.159(4) Uani 1 1 d U . .
H44A H 0.0090 0.0489 0.0763 0.191 Uiso 1 1 calc R . .
H44B H -0.0751 0.1385 -0.0035 0.191 Uiso 1 1 calc R . .
C45 C -0.1738(13) 0.0731(12) 0.1022(12) 0.216(6) Uani 1 1 d U . .
H45A H -0.2176 0.0670 0.0554 0.259 Uiso 1 1 calc R . .
H45B H -0.1438 -0.0023 0.1446 0.259 Uiso 1 1 calc R . .
C46 C -0.2496(11) 0.1590(12) 0.1464(6) 0.169(4) Uani 1 1 d U . .
H46A H -0.3110 0.2202 0.1061 0.202 Uiso 1 1 calc R . .
H46B H -0.2919 0.1263 0.1991 0.202 Uiso 1 1 calc R . .

loop_
_atom_site_aniso_label
_atom_site_aniso_U_11
_atom_site_aniso_U_22
_atom_site_aniso_U_33
_atom_site_aniso_U_23
_atom_site_aniso_U_13
_atom_site_aniso_U_12
Zn1 0.0242(3) 0.0364(3) 0.0243(3) -0.0048(2) 0.0010(2) -0.0093(2)
O1 0.0247(12) 0.0413(13) 0.0275(13) -0.0049(10) -0.0003(10) -0.0124(10)
O2 0.0304(13) 0.0368(13) 0.0299(13) -0.0080(10) 0.0062(10) -0.0126(10)
O3 0.097(3) 0.164(4) 0.055(2) -0.055(2) 0.019(2) -0.079(3)
N1 0.0264(15) 0.0330(15) 0.0349(17) -0.0103(12) 0.0004(12) -0.0074(12)
N2 0.0265(15) 0.0335(15) 0.0285(16) -0.0048(12) 0.0014(12) -0.0088(12)
C1 0.0331(19) 0.0373(19) 0.0262(19) -0.0077(15) 0.0010(15) -0.0097(15)
C2 0.037(2) 0.0372(19) 0.041(2) -0.0071(16) 0.0019(17) -0.0132(16)
C3 0.048(2) 0.037(2) 0.051(3) -0.0054(18) -0.0082(19) -0.0086(18)
C4 0.041(2) 0.039(2) 0.065(3) -0.0102(19) -0.011(2) -0.0045(18)
C5 0.035(2) 0.039(2) 0.058(3) -0.0121(18) -0.0111(18) -0.0054(17)
C6 0.0331(19) 0.0349(18) 0.036(2) -0.0125(15) -0.0018(16) -0.0085(15)
C7 0.0259(18) 0.0394(19) 0.032(2) -0.0139(15) 0.0017(15) -0.0085(15)
C8 0.0261(18) 0.0395(19) 0.0276(19) -0.0124(15) 0.0040(14) -0.0106(15)
C9 0.0244(18) 0.0399(19) 0.0234(18) -0.0076(15) 0.0033(14) -0.0103(15)
C10 0.0304(18) 0.0394(19) 0.0242(19) -0.0084(15) 0.0000(14) -0.0055(15)
C11 0.039(2) 0.0364(19) 0.031(2) -0.0136(15) 0.0008(16) -0.0090(16)
C12 0.0315(19) 0.040(2) 0.031(2) -0.0132(15) 0.0012(15) -0.0105(16)
C13 0.0283(18) 0.0382(19) 0.032(2) -0.0130(15) 0.0007(15) -0.0083(15)
C14 0.0323(19) 0.043(2) 0.040(2) -0.0171(16) -0.0033(16) -0.0126(16)
C15 0.037(2) 0.057(2) 0.041(2) -0.0155(18) -0.0046(17) -0.0175(18)
C16 0.033(2) 0.052(2) 0.045(2) -0.0160(18) -0.0009(17) -0.0173(18)
C17 0.048(2) 0.052(2) 0.055(3) -0.0219(19) -0.008(2) -0.0189(19)
C18 0.049(3) 0.059(3) 0.026(2) -0.0104(18) 0.0014(18) 0.019(2)
C19 0.033(3) 0.041(3) 0.028(3) -0.013(2) 0.002(2) -0.010(2)
C20 0.032(2) 0.043(2) 0.038(2) -0.016(2) -0.003(2) -0.011(2)
C21 0.037(2) 0.046(3) 0.049(3) -0.020(3) -0.006(2) -0.011(2)
C22 0.041(3) 0.044(3) 0.057(3) -0.024(3) -0.009(3) -0.007(3)
N3 0.038(2) 0.057(3) 0.064(3) -0.024(2) -0.005(2) -0.003(2)
C23 0.040(3) 0.062(3) 0.062(4) -0.023(3) -0.006(3) -0.006(3)
C24 0.034(3) 0.053(3) 0.052(3) -0.022(3) -0.001(3) -0.011(2)
C19' 0.029(3) 0.040(3) 0.032(3) -0.012(3) 0.001(3) -0.012(2)
C20' 0.030(3) 0.042(3) 0.038(3) -0.015(3) -0.001(2) -0.013(2)
C21' 0.033(3) 0.046(3) 0.046(3) -0.015(3) 0.000(3) -0.013(3)
C22' 0.028(3) 0.049(3) 0.053(4) -0.018(3) -0.003(3) -0.012(3)
N3' 0.036(3) 0.050(3) 0.061(3) -0.022(3) -0.004(3) -0.005(2)
C23' 0.036(3) 0.051(3) 0.058(4) -0.016(3) -0.004(3) -0.002(3)
C24' 0.032(3) 0.042(3) 0.046(3) -0.013(3) -0.004(3) -0.010(3)
C25 0.0308(19) 0.0372(19) 0.035(2) -0.0090(15) 0.0035(15) -0.0125(15)
C26 0.0298(18) 0.0376(19) 0.0308(19) -0.0077(15) 0.0045(15) -0.0097(15)
C27 0.0234(18) 0.043(2) 0.030(2) -0.0090(16) 0.0023(14) -0.0102(15)
C28 0.034(2) 0.054(2) 0.032(2) -0.0164(17) 0.0046(16) -0.0181(17)
C29 0.043(2) 0.066(3) 0.034(2) -0.0198(19) 0.0027(17) -0.017(2)
C30 0.050(2) 0.057(2) 0.034(2) -0.0046(18) 0.0079(18) -0.011(2)
C31 0.044(2) 0.039(2) 0.034(2) -0.0034(17) 0.0088(17) -0.0088(17)
C32 0.095(4) 0.084(3) 0.037(3) 0.009(2) 0.022(2) -0.010(3)
C33 0.092(8) 0.076(4) 0.033(4) -0.001(3) 0.022(6) -0.054(5)
C34 0.083(5) 0.075(5) 0.037(4) -0.014(4) 0.029(4) -0.049(4)
C35 0.100(6) 0.075(5) 0.037(4) -0.007(3) 0.014(4) -0.043(5)
C33' 0.107(7) 0.068(6) 0.034(5) 0.006(5) 0.004(5) -0.047(6)
C34' 0.085(6) 0.086(6) 0.035(6) 0.003(5) 0.032(5) -0.036(6)
C35' 0.094(10) 0.096(5) 0.031(6) -0.019(5) 0.032(8) -0.067(6)
C36 0.057(3) 0.071(3) 0.047(3) -0.028(2) 0.012(2) -0.039(2)
C37 0.092(4) 0.079(3) 0.086(4) -0.047(3) 0.032(3) -0.051(3)
C38 0.142(5) 0.089(4) 0.078(4) -0.051(3) 0.017(4) -0.057(4)
C39 0.191(7) 0.091(4) 0.159(8) -0.070(5) 0.010(7) -0.046(5)
C40 0.231(8) 0.107(5) 0.155(8) -0.053(6) 0.005(8) -0.068(6)
N4 0.255(9) 0.099(4) 0.093(4) -0.023(4) 0.011(6) -0.086(5)
C41 0.210(7) 0.110(5) 0.071(4) -0.014(4) 0.009(5) -0.106(5)
C42 0.163(5) 0.108(4) 0.067(4) -0.029(3) 0.032(4) -0.104(4)
C43 0.068(3) 0.134(5) 0.060(3) -0.027(3) 0.000(3) -0.034(3)
C44 0.094(5) 0.240(10) 0.162(8) -0.146(8) -0.018(5) -0.013(6)
C45 0.200(11) 0.200(10) 0.327(16) -0.154(10) -0.011(10) -0.096(9)
C46 0.199(9) 0.300(12) 0.109(6) -0.105(7) 0.051(6) -0.181(9)

loop_
_atom_type_symbol
_atom_type_description
_atom_type_scat_dispersion_real
_atom_type_scat_dispersion_imag
_atom_type_scat_source
C C 0.0181 0.0091 'International Tables Vol C Tables 4.2.6.8 and 6.1.1.4'
H H 0.0000 0.0000 'International Tables Vol C Tables 4.2.6.8 and 6.1.1.4'
N N 0.0311 0.0180 'International Tables Vol C Tables 4.2.6.8 and 6.1.1.4'
O O 0.0492 0.0322 'International Tables Vol C Tables 4.2.6.8 and 6.1.1.4'
Zn Zn -1.5491 0.6778 'International Tables Vol C Tables 4.2.6.8 and 6.1.1.4'

loop_
_geom_angle_atom_site_label_1
_geom_angle_atom_site_label_2
_geom_angle_atom_site_label_3
_geom_angle
_geom_angle_site_symmetry_1
_geom_angle_site_symmetry_3
O2 Zn1 O1 120.18(10) . 2_556
O2 Zn1 O1 96.27(9) . .
O1 Zn1 O1 80.23(10) 2_556 .
O2 Zn1 N1 126.05(11) . .
O1 Zn1 N1 113.74(10) 2_556 .
O1 Zn1 N1 90.71(10) . .
O2 Zn1 N2 95.73(10) . .
O1 Zn1 N2 92.57(10) 2_556 .
O1 Zn1 N2 167.92(10) . .
N1 Zn1 N2 83.28(11) . .
O2 Zn1 Zn1 113.50(7) . 2_556
O1 Zn1 Zn1 40.36(6) 2_556 2_556
O1 Zn1 Zn1 39.87(6) . 2_556
N1 Zn1 Zn1 105.67(8) . 2_556
N2 Zn1 Zn1 132.20(8) . 2_556
C9 O1 Zn1 125.47(17) . 2_556
C9 O1 Zn1 120.39(16) . .
Zn1 O1 Zn1 99.77(10) 2_556 .
C27 O2 Zn1 119.74(17) . .
C43 O3 C46 108.6(5) . .
C6 N1 C7 113.6(3) . .
C6 N1 Zn1 107.3(2) . .
C7 N1 Zn1 108.7(2) . .
C1 N2 C25 115.5(3) . .
C1 N2 Zn1 107.7(2) . .
C25 N2 Zn1 109.8(2) . .
N2 C1 C2 112.4(3) . .
N2 C1 C6 109.1(3) . .
C2 C1 C6 110.3(3) . .
N2 C1 H1A 108.3 . .
C2 C1 H1A 108.3 . .
C6 C1 H1A 108.3 . .
C1 C2 C3 111.4(3) . .
C1 C2 H2A 109.4 . .
C3 C2 H2A 109.4 . .
C1 C2 H2B 109.4 . .
C3 C2 H2B 109.4 . .
H2A C2 H2B 108.0 . .
C4 C3 C2 110.2(3) . .
C4 C3 H3A 109.6 . .
C2 C3 H3A 109.6 . .
C4 C3 H3B 109.6 . .
C2 C3 H3B 109.6 . .
H3A C3 H3B 108.1 . .
C3 C4 C5 111.1(3) . .
C3 C4 H4A 109.4 . .
C5 C4 H4A 109.4 . .
C3 C4 H4B 109.4 . .
C5 C4 H4B 109.4 . .
H4A C4 H4B 108.0 . .
C4 C5 C6 111.1(3) . .
C4 C5 H5A 109.4 . .
C6 C5 H5A 109.4 . .
C4 C5 H5B 109.4 . .
C6 C5 H5B 109.4 . .
H5A C5 H5B 108.0 . .
N1 C6 C5 113.0(3) . .
N1 C6 C1 108.9(3) . .
C5 C6 C1 110.1(3) . .
N1 C6 H6A 108.2 . .
C5 C6 H6A 108.2 . .
C1 C6 H6A 108.2 . .
N1 C7 C8 109.6(3) . .
N1 C7 H7A 109.8 . .
C8 C7 H7A 109.8 . .
N1 C7 H7B 109.8 . .
C8 C7 H7B 109.8 . .
H7A C7 H7B 108.2 . .
C9 C8 C13 120.0 . .
C9 C8 C7 120.33(17) . .
C13 C8 C7 119.59(17) . .
O1 C9 C8 118.92(16) . .
O1 C9 C10 120.87(16) . .
C8 C9 C10 120.0 . .
C11 C10 C9 120.0 . .
C11 C10 C18 118.6(2) . .
C9 C10 C18 121.1(2) . .
C10 C11 C12 120.0 . .
C10 C11 H11A 120.0 . .
C12 C11 H11A 120.0 . .
C13 C12 C11 120.0 . .
C13 C12 C14 117.53(17) . .
C11 C12 C14 122.42(17) . .
C12 C13 C8 120.0 . .
C12 C13 H13A 120.0 . .
C8 C13 H13A 120.0 . .
C16 C14 C17 108.0(3) . .
C16 C14 C15 110.4(3) . .
C17 C14 C15 108.2(3) . .
C16 C14 C12 109.7(3) . .
C17 C14 C12 112.7(3) . .
C15 C14 C12 107.8(3) . .
C14 C15 H15A 109.5 . .
C14 C15 H15B 109.5 . .
H15A C15 H15B 109.5 . .
C14 C15 H15C 109.5 . .
H15A C15 H15C 109.5 . .
H15B C15 H15C 109.5 . .
C14 C16 H16A 109.5 . .
C14 C16 H16B 109.5 . .
H16A C16 H16B 109.5 . .
C14 C16 H16C 109.5 . .
H16A C16 H16C 109.5 . .
H16B C16 H16C 109.5 . .
C14 C17 H17A 109.5 . .
C14 C17 H17B 109.5 . .
H17A C17 H17B 109.5 . .
C14 C17 H17C 109.5 . .
H17A C17 H17C 109.5 . .
H17B C17 H17C 109.5 . .
C19' C18 C19 75.2(6) . .
C19' C18 C10 146.5(6) . .
C19 C18 C10 138.2(5) . .
C18 C19 C20 130.1(6) . .
C18 C19 H19A 114.9 . .
C20 C19 H19A 114.9 . .
C21 C20 C24 120.0 . .
C21 C20 C19 123.9(5) . .
C24 C20 C19 116.0(5) . .
C22 C21 C20 120.0 . .
C22 C21 H21A 120.0 . .
C20 C21 H21A 120.0 . .
C21 C22 N3 120.0 . .
C21 C22 H22A 120.0 . .
N3 C22 H22A 120.0 . .
C23 N3 C22 120.0 . .
N3 C23 C24 120.0 . .
N3 C23 H23A 120.0 . .
C24 C23 H23A 120.0 . .
C23 C24 C20 120.0 . .
C23 C24 H24A 120.0 . .
C20 C24 H24A 120.0 . .
C18 C19' C20' 134.1(8) . .
C18 C19' H19B 113.0 . .
C20' C19' H19B 113.0 . .
C21' C20' C24' 120.0 . .
C21' C20' C19' 122.1(6) . .
C24' C20' C19' 117.9(6) . .
C20' C21' C22' 120.0 . .
C20' C21' H21B 120.0 . .
C22' C21' H21B 120.0 . .
C21' C22' N3' 120.0 . .
C21' C22' H22B 120.0 . .
N3' C22' H22B 120.0 . .
C23' N3' C22' 120.0 . .
N3' C23' C24' 120.0 . .
N3' C23' H23B 120.0 . .
C24' C23' H23B 120.0 . .
C23' C24' C20' 120.0 . .
C23' C24' H24B 120.0 . .
C20' C24' H24B 120.0 . .
N2 C25 C26 112.8(3) . .
N2 C25 H25A 109.0 . .
C26 C25 H25A 109.0 . .
N2 C25 H25B 109.0 . .
C26 C25 H25B 109.0 . .
H25A C25 H25B 107.8 . .
C27 C26 C31 120.0 . .
C27 C26 C25 121.59(18) . .
C31 C26 C25 118.11(18) . .
O2 C27 C28 118.35(16) . .
O2 C27 C26 121.64(16) . .
C28 C27 C26 120.0 . .
C27 C28 C29 120.0 . .
C27 C28 C36 118.8(2) . .
C29 C28 C36 121.2(2) . .
C28 C29 C30 120.0 . .
C28 C29 H29A 120.0 . .
C30 C29 H29A 120.0 . .
C31 C30 C29 120.0 . .
C31 C30 C32 118.8(3) . .
C29 C30 C32 121.2(3) . .
C30 C31 C26 120.0 . .
C30 C31 H31A 120.0 . .
C26 C31 H31A 120.0 . .
C35' C32 C35 111.4(10) . .
C35' C32 C34' 123.3(8) . .
C35 C32 C34' 44.6(6) . .
C35' C32 C33 22.4(7) . .
C35 C32 C33 115.5(7) . .
C34' C32 C33 142.6(7) . .
C35' C32 C30 124.0(9) . .
C35 C32 C30 120.7(6) . .
C34' C32 C30 108.3(5) . .
C33 C32 C30 108.9(5) . .
C35' C32 C34 78.3(8) . .
C35 C32 C34 105.2(6) . .
C34' C32 C34 67.7(6) . .
C33 C32 C34 98.2(6) . .
C30 C32 C34 105.2(4) . .
C35' C32 C33' 100.5(9) . .
C35 C32 C33' 49.2(6) . .
C34' C32 C33' 91.6(7) . .
C33 C32 C33' 87.4(7) . .
C30 C32 C33' 98.2(5) . .
C34 C32 C33' 152.6(5) . .
C32 C33 H33A 109.5 . .
C32 C33 H33B 109.5 . .
H33A C33 H33B 109.5 . .
C32 C33 H33C 109.5 . .
H33A C33 H33C 109.5 . .
H33B C33 H33C 109.5 . .
C32 C34 H34A 109.5 . .
C32 C34 H34B 109.5 . .
H34A C34 H34B 109.5 . .
C32 C34 H34C 109.5 . .
H34A C34 H34C 109.5 . .
H34B C34 H34C 109.5 . .
C32 C35 H35A 109.5 . .
C32 C35 H35B 109.5 . .
H35A C35 H35B 109.5 . .
C32 C35 H35C 109.5 . .
H35A C35 H35C 109.5 . .
H35B C35 H35C 109.5 . .
C32 C33' H33D 109.5 . .
C32 C33' H33E 109.5 . .
H33D C33' H33E 109.5 . .
C32 C33' H33F 109.5 . .
H33D C33' H33F 109.5 . .
H33E C33' H33F 109.5 . .
C32 C34' H34D 109.5 . .
C32 C34' H34E 109.5 . .
H34D C34' H34E 109.5 . .
C32 C34' H34F 109.5 . .
H34D C34' H34F 109.5 . .
H34E C34' H34F 109.5 . .
C32 C35' H35D 109.5 . .
C32 C35' H35E 109.5 . .
H35D C35' H35E 109.5 . .
C32 C35' H35F 109.5 . .
H35D C35' H35F 109.5 . .
H35E C35' H35F 109.5 . .
C37 C36 C28 126.1(4) . .
C37 C36 H36A 117.0 . .
C28 C36 H36A 117.0 . .
C36 C37 C38 121.6(5) . .
C36 C37 H37A 119.2 . .
C38 C37 H37A 119.2 . .
C39 C38 C42 120.0 . .
C39 C38 C37 120.5(4) . .
C42 C38 C37 119.5(4) . .
C38 C39 C40 120.0 . .
C38 C39 H39A 120.0 . .
C40 C39 H39A 120.0 . .
N4 C40 C39 120.0 . .
N4 C40 H40A 120.0 . .
C39 C40 H40A 120.0 . .
C41 N4 C40 120.0 . .
C42 C41 N4 120.0 . .
C42 C41 H41A 120.0 . .
N4 C41 H41A 120.0 . .
C41 C42 C38 120.0 . .
C41 C42 H42A 120.0 . .
C38 C42 H42A 120.0 . .
O3 C43 C44 103.9(7) . .
O3 C43 H43A 111.0 . .
C44 C43 H43A 111.0 . .
O3 C43 H43B 111.0 . .
C44 C43 H43B 111.0 . .
H43A C43 H43B 109.0 . .
C43 C44 C45 103.9(7) . .
C43 C44 H44A 111.0 . .
C45 C44 H44A 111.0 . .
C43 C44 H44B 111.0 . .
C45 C44 H44B 111.0 . .
H44A C44 H44B 109.0 . .
C46 C45 C44 104.5(9) . .
C46 C45 H45A 110.8 . .
C44 C45 H45A 110.8 . .
C46 C45 H45B 110.8 . .
C44 C45 H45B 110.8 . .
H45A C45 H45B 108.9 . .
O3 C46 C45 105.3(9) . .
O3 C46 H46A 110.7 . .
C45 C46 H46A 110.7 . .
O3 C46 H46B 110.7 . .
C45 C46 H46B 110.7 . .
H46A C46 H46B 108.8 . .

loop_
_geom_bond_atom_site_label_1
_geom_bond_atom_site_label_2
_geom_bond_distance
_geom_bond_site_symmetry_2
Zn1 O2 1.922(2) .
Zn1 O1 2.033(2) 2_556
Zn1 O1 2.054(2) .
Zn1 N1 2.102(3) .
Zn1 N2 2.130(3) .
Zn1 Zn1 3.1256(8) 2_556
O1 C9 1.364(3) .
O1 Zn1 2.033(2) 2_556
O2 C27 1.361(3) .
O3 C43 1.375(7) .
O3 C46 1.392(9) .
N1 C6 1.487(5) .
N1 C7 1.499(5) .
N2 C1 1.475(5) .
N2 C25 1.495(4) .
C1 C2 1.521(5) .
C1 C6 1.533(5) .
C1 H1A 1.0000 .
C2 C3 1.529(5) .
C2 H2A 0.9900 .
C2 H2B 0.9900 .
C3 C4 1.517(6) .
C3 H3A 0.9900 .
C3 H3B 0.9900 .
C4 C5 1.523(6) .
C4 H4A 0.9900 .
C4 H4B 0.9900 .
C5 C6 1.529(5) .
C5 H5A 0.9900 .
C5 H5B 0.9900 .
C6 H6A 1.0000 .
C7 C8 1.516(4) .
C7 H7A 0.9900 .
C7 H7B 0.9900 .
C8 C9 1.3900 .
C8 C13 1.3900 .
C9 C10 1.3900 .
C10 C11 1.3900 .
C10 C18 1.479(4) .
C11 C12 1.3900 .
C11 H11A 0.9500 .
C12 C13 1.3900 .
C12 C14 1.563(4) .
C13 H13A 0.9500 .
C14 C16 1.531(5) .
C14 C17 1.532(5) .
C14 C15 1.537(5) .
C15 H15A 0.9800 .
C15 H15B 0.9800 .
C15 H15C 0.9800 .
C16 H16A 0.9800 .
C16 H16B 0.9800 .
C16 H16C 0.9800 .
C17 H17A 0.9800 .
C17 H17B 0.9800 .
C17 H17C 0.9800 .
C18 C19' 1.153(9) .
C18 C19 1.185(8) .
C19 C20 1.519(7) .
C19 H19A 0.9500 .
C20 C21 1.3900 .
C20 C24 1.3900 .
C21 C22 1.3900 .
C21 H21A 0.9500 .
C22 N3 1.3900 .
C22 H22A 0.9500 .
N3 C23 1.3900 .
C23 C24 1.3900 .
C23 H23A 0.9500 .
C24 H24A 0.9500 .
C19' C20' 1.540(9) .
C19' H19B 0.9500 .
C20' C21' 1.3900 .
C20' C24' 1.3900 .
C21' C22' 1.3900 .
C21' H21B 0.9500 .
C22' N3' 1.3900 .
C22' H22B 0.9500 .
N3' C23' 1.3900 .
C23' C24' 1.3900 .
C23' H23B 0.9500 .
C24' H24B 0.9500 .
C25 C26 1.508(4) .
C25 H25A 0.9900 .
C25 H25B 0.9900 .
C26 C27 1.3900 .
C26 C31 1.3900 .
C27 C28 1.3900 .
C28 C29 1.3900 .
C28 C36 1.469(5) .
C29 C30 1.3900 .
C29 H29A 0.9500 .
C30 C31 1.3900 .
C30 C32 1.564(5) .
C31 H31A 0.9500 .
C32 C35' 1.354(14) .
C32 C35 1.383(9) .
C32 C34' 1.540(11) .
C32 C33 1.551(11) .
C32 C34 1.724(9) .
C32 C33' 1.838(11) .
C33 H33A 0.9800 .
C33 H33B 0.9800 .
C33 H33C 0.9800 .
C34 H34A 0.9800 .
C34 H34B 0.9800 .
C34 H34C 0.9800 .
C35 H35A 0.9800 .
C35 H35B 0.9800 .
C35 H35C 0.9800 .
C33' H33D 0.9800 .
C33' H33E 0.9800 .
C33' H33F 0.9800 .
C34' H34D 0.9800 .
C34' H34E 0.9800 .
C34' H34F 0.9800 .
C35' H35D 0.9800 .
C35' H35E 0.9800 .
C35' H35F 0.9800 .
C36 C37 1.328(7) .
C36 H36A 0.9500 .
C37 C38 1.511(6) .
C37 H37A 0.9500 .
C38 C39 1.3900 .
C38 C42 1.3900 .
C39 C40 1.3900 .
C39 H39A 0.9500 .
C40 N4 1.3900 .
C40 H40A 0.9500 .
N4 C41 1.3900 .
C41 C42 1.3900 .
C41 H41A 0.9500 .
C42 H42A 0.9500 .
C43 C44 1.513(10) .
C43 H43A 0.9900 .
C43 H43B 0.9900 .
C44 C45 1.513(16) .
C44 H44A 0.9900 .
C44 H44B 0.9900 .
C45 C46 1.408(15) .
C45 H45A 0.9900 .
C45 H45B 0.9900 .
C46 H46A 0.9900 .
C46 H46B 0.9900 .
